data_7041834
loop_
_publ_author_name
'Singh, Yogendra Pratap'
'Patel, Ram N.'
'Singh, Yogendra'
'Choquesillo-Lazarte, Duane'
'Butcher, R. J.'

_publ_section_title
;
 Classical hydrogen bonding and stacking of chelate rings in new
 copper(ii) complexes.
;
_journal_issue 9
_journal_name_full 'Dalton transactions (Cambridge, England : 2003)'
_journal_page_first 2803
_journal_page_last 2820
_journal_paper_doi 10.1039/c6dt04661d
_journal_volume 46
_journal_year 2017
_chemical_formula_moiety 'C28 H22 Cl2 Cu2 N8 O2, 2(Cl O4), 4(H2 O)'
_chemical_formula_sum 'C28 H30 Cl4 Cu2 N8 O14'
_chemical_formula_weight 971.48
_space_group_crystal_system triclinic
_space_group_IT_number 2
_space_group_name_Hall '-P 1'
_space_group_name_H-M_alt 'P -1'
_symmetry_space_group_name_Hall '-P 1'
_symmetry_space_group_name_H-M 'P -1'
_atom_sites_solution_hydrogens mixed
_audit_creation_method SHELXL-2014/7
_audit_update_record
;
2016-11-03 deposited with the CCDC.
2017-01-25 downloaded from the CCDC.
;
_cell_angle_alpha 107.849(5)
_cell_angle_beta 97.174(5)
_cell_angle_gamma 94.306(4)
_cell_formula_units_Z 1
_cell_length_a 6.9846(4)
_cell_length_b 11.4155(5)
_cell_length_c 12.6028(8)
_cell_measurement_reflns_used 2846
_cell_measurement_temperature 298(2)
_cell_measurement_theta_max 71.0439
_cell_measurement_theta_min 3.7271
_cell_volume 942.14(10)
_computing_cell_refinement
;
CrysAlisPro, Agilent Technologies,
Version 1.171.36.20 (release 27-06-2012 CrysAlis171 .NET)
(compiled Jul 11 2012,15:38:31)
;
_computing_data_collection
;
CrysAlisPro, Agilent Technologies,
Version 1.171.36.20 (release 27-06-2012 CrysAlis171 .NET)
(compiled Jul 11 2012,15:38:31)
;
_computing_data_reduction
;
CrysAlisPro, Agilent Technologies,
Version 1.171.36.20 (release 27-06-2012 CrysAlis171 .NET)
(compiled Jul 11 2012,15:38:31)
;
_computing_molecular_graphics 'SHELXT (Sheldrick, 2008)'
_computing_publication_material 'SHELXT (Sheldrick, 2008)'
_computing_structure_refinement 'SHELXL-2014/7 (Sheldrick, 2014)'
_computing_structure_solution 'Shelxt (Shedlrick, 2015)'
_diffrn_ambient_temperature 298(2)
_diffrn_detector_area_resol_mean 16.0309
_diffrn_measured_fraction_theta_full 0.956
_diffrn_measured_fraction_theta_max 0.971
_diffrn_measurement_device_type 'SuperNova, Dual, Cu at zero, Eos'
_diffrn_measurement_method '\w scans'
_diffrn_radiation_type CuK\a
_diffrn_radiation_wavelength 1.54184
_diffrn_reflns_av_R_equivalents 0.0230
_diffrn_reflns_av_unetI/netI 0.0310
_diffrn_reflns_Laue_measured_fraction_full 0.956
_diffrn_reflns_Laue_measured_fraction_max 0.971
_diffrn_reflns_limit_h_max 8
_diffrn_reflns_limit_h_min -7
_diffrn_reflns_limit_k_max 13
_diffrn_reflns_limit_k_min -10
_diffrn_reflns_limit_l_max 15
_diffrn_reflns_limit_l_min -15
_diffrn_reflns_number 6047
_diffrn_reflns_point_group_measured_fraction_full 0.956
_diffrn_reflns_point_group_measured_fraction_max 0.971
_diffrn_reflns_theta_full 25.500
_diffrn_reflns_theta_max 71.183
_diffrn_reflns_theta_min 4.098
_exptl_absorpt_coefficient_mu 4.678
_exptl_absorpt_correction_T_max 1.00000
_exptl_absorpt_correction_T_min 0.63342
_exptl_absorpt_correction_type multi-scan
_exptl_absorpt_process_details
;
CrysAlisPro, Agilent Technologies,
Version 1.171.36.20 (release 27-06-2012 CrysAlis171 .NET)
(compiled Jul 11 2012,15:38:31)
Empirical absorption correction using spherical harmonics,
 implemented in SCALE3 ABSPACK scaling algorithm.
;
_exptl_crystal_colour
;
blue-green
;
_exptl_crystal_density_diffrn 1.712
_exptl_crystal_description
;
prism
;
_exptl_crystal_F_000 492
_exptl_crystal_size_max 0.330
_exptl_crystal_size_mid 0.260
_exptl_crystal_size_min 0.190
_refine_diff_density_max 0.792
_refine_diff_density_min -0.655
_refine_diff_density_rms 0.096
_refine_ls_extinction_method none
_refine_ls_goodness_of_fit_ref 1.048
_refine_ls_hydrogen_treatment mixed
_refine_ls_matrix_type full
_refine_ls_number_parameters 282
_refine_ls_number_reflns 3546
_refine_ls_number_restraints 68
_refine_ls_restrained_S_all 1.064
_refine_ls_R_factor_all 0.0677
_refine_ls_R_factor_gt 0.0609
_refine_ls_shift/su_max 0.000
_refine_ls_shift/su_mean 0.000
_refine_ls_structure_factor_coef Fsqd
_refine_ls_weighting_details 'w=1/[\s^2^(Fo^2^)+(0.1311P)^2^+0.2165P] where P=(Fo^2^+2Fc^2^)/3'
_refine_ls_weighting_scheme calc
_refine_ls_wR_factor_gt 0.1710
_refine_ls_wR_factor_ref 0.1836
_reflns_Friedel_coverage 0.000
_reflns_number_gt 3021
_reflns_number_total 3546
_reflns_threshold_expression 'I > 2\s(I)'
_cod_data_source_file c6dt04661d3.cif
_cod_data_source_block shelx
_cod_depositor_comments 'Adding full bibliography for 7041832--7041834.cif.'
_cod_original_cell_volume 942.14(9)
_cod_database_code 7041834
_shelx_shelxl_version_number 2014/7
_shelx_space_group_comment
;
The symmetry employed for this shelxl refinement is uniquely defined
by the following loop, which should always be used as a source of
symmetry information in preference to the above space-group names.
They are only intended as comments.
;

loop_
_space_group_symop_operation_xyz
'x, y, z'
'-x, -y, -z'

loop_
_atom_site_label
_atom_site_type_symbol
_atom_site_fract_x
_atom_site_fract_y
_atom_site_fract_z
_atom_site_U_iso_or_equiv
_atom_site_adp_type
_atom_site_occupancy
_atom_site_site_symmetry_order
_atom_site_calc_flag
_atom_site_refinement_flags_posn
_atom_site_refinement_flags_adp
_atom_site_refinement_flags_occupancy
_atom_site_disorder_assembly
_atom_site_disorder_group
Cu1 Cu 0.05374(6) 0.22564(4) 0.87838(4) 0.04410(16) Uani 1 1 d . . . . .
Cl1 Cl 0.54376(13) 0.83492(8) 1.20301(8) 0.0598(2) Uani 1 1 d . . . . .
O1 O 0.1772(4) 0.3205(2) 1.0235(2) 0.0507(6) Uani 1 1 d . . . . .
N1 N -0.0686(4) 0.1386(3) 0.7202(2) 0.0467(6) Uani 1 1 d . . . . .
N2 N 0.0816(4) 0.3643(2) 0.8212(2) 0.0421(6) Uani 1 1 d . . . . .
C6 C 0.1607(5) 0.4768(3) 0.8755(3) 0.0447(7) Uani 1 1 d . . . . .
H3 H 0.1610 0.5346 0.8371 0.054 Uiso 1 1 calc R U . . .
N4 N 0.0164(4) 0.0868(2) 0.9439(2) 0.0463(6) Uani 1 1 d . . . . .
C1 C -0.1443(5) 0.0184(3) 0.6699(3) 0.0548(8) Uani 1 1 d . . . . .
H1 H -0.1341 -0.0362 0.7114 0.066 Uiso 1 1 calc R U . . .
C2 C -0.2350(6) -0.0252(4) 0.5606(4) 0.0642(10) Uani 1 1 d . . . . .
H2 H -0.2854 -0.1082 0.5282 0.077 Uiso 1 1 calc R U . . .
C3 C -0.2507(6) 0.0554(4) 0.4993(3) 0.0682(11) Uani 1 1 d . . . . .
H3A H -0.3150 0.0272 0.4253 0.082 Uiso 1 1 calc R U . . .
C4 C -0.1727(6) 0.1772(4) 0.5461(3) 0.0635(10) Uani 1 1 d . . . . .
H4 H -0.1817 0.2320 0.5047 0.076 Uiso 1 1 calc R U . . .
C5 C -0.0789(5) 0.2163(3) 0.6582(3) 0.0474(7) Uani 1 1 d . . . . .
N3 N 0.0055(4) 0.3344(3) 0.7097(2) 0.0513(7) Uani 1 1 d . . . . .
H6 H 0.0108 0.3877 0.6742 0.062 Uiso 1 1 calc R U . . .
C7 C 0.2476(4) 0.5166(3) 0.9918(3) 0.0424(6) Uani 1 1 d . . . . .
C8 C 0.3344(5) 0.6390(3) 1.0388(3) 0.0455(7) Uani 1 1 d . . . . .
H8 H 0.3310 0.6915 0.9950 0.055 Uiso 1 1 calc R U . . .
C9 C 0.4248(5) 0.6829(3) 1.1490(3) 0.0491(8) Uani 1 1 d . . . . .
C10 C 0.4301(5) 0.6062(3) 1.2161(3) 0.0515(8) Uani 1 1 d . . . . .
H10 H 0.4914 0.6365 1.2907 0.062 Uiso 1 1 calc R U . . .
C11 C 0.3454(5) 0.4865(3) 1.1723(3) 0.0527(8) Uani 1 1 d . . . . .
H11 H 0.3491 0.4362 1.2181 0.063 Uiso 1 1 calc R U . . .
C12 C 0.2520(5) 0.4366(3) 1.0590(3) 0.0436(7) Uani 1 1 d . . . . .
C13 C 0.1696(5) 0.0651(3) 1.0066(3) 0.0524(8) Uani 1 1 d . . . . .
H13 H 0.2901 0.1095 1.0133 0.063 Uiso 1 1 calc R U . . .
C14 C -0.1536(5) 0.0214(3) 0.9382(3) 0.0502(8) Uani 1 1 d . . . . .
H14 H -0.2639 0.0347 0.8958 0.060 Uiso 1 1 calc R U . . .
Cl2 Cl 0.3313(4) 0.8052(2) 0.76685(19) 0.0670(5) Uani 0.714(4) 1 d D U P A 1
O11 O 0.2958(13) 0.6749(6) 0.7233(8) 0.152(3) Uani 0.714(4) 1 d D U P A 1
O12 O 0.1788(11) 0.8688(8) 0.7412(6) 0.148(3) Uani 0.714(4) 1 d D U P A 1
O13 O 0.4897(11) 0.8432(7) 0.7229(6) 0.150(3) Uani 0.714(4) 1 d D U P A 1
O14 O 0.3867(11) 0.8437(8) 0.8860(5) 0.124(2) Uani 0.714(4) 1 d D U P A 1
Cl2A Cl 0.2836(10) 0.7901(5) 0.7648(5) 0.0670(5) Uani 0.286(4) 1 d D . P A 2
O11A O 0.316(3) 0.7043(13) 0.6627(13) 0.152(3) Uani 0.286(4) 1 d D . P A 2
O12A O 0.0904(17) 0.7658(17) 0.7775(14) 0.148(3) Uani 0.286(4) 1 d D . P A 2
O13A O 0.309(3) 0.9087(12) 0.7535(16) 0.150(3) Uani 0.286(4) 1 d D . P A 2
O14A O 0.409(2) 0.7833(18) 0.8549(12) 0.124(2) Uani 0.286(4) 1 d D . P A 2
O1W O -0.0643(9) 0.5234(5) 0.6043(4) 0.1247(16) Uani 1 1 d D U . . .
H1W1 H 0.026(5) 0.485(5) 0.576(5) 0.187 Uiso 1 1 d D U . . .
H1W2 H -0.155(5) 0.467(4) 0.590(7) 0.187 Uiso 1 1 d D U . . .
O2W O 0.5942(18) 0.6105(15) 0.5402(12) 0.321(6) Uani 1 1 d D U . . .
H2W1 H 0.691(7) 0.653(7) 0.585(6) 0.482 Uiso 1 1 d D U . . .
H2W2 H 0.643(10) 0.558(6) 0.494(5) 0.482 Uiso 1 1 d D U . . .

loop_
_atom_site_aniso_label
_atom_site_aniso_U_11
_atom_site_aniso_U_22
_atom_site_aniso_U_33
_atom_site_aniso_U_23
_atom_site_aniso_U_13
_atom_site_aniso_U_12
Cu1 0.0489(3) 0.0371(3) 0.0464(3) 0.0182(2) 0.0003(2) -0.0029(2)
Cl1 0.0562(5) 0.0414(4) 0.0696(5) 0.0057(4) 0.0006(4) -0.0019(4)
O1 0.0643(14) 0.0404(12) 0.0463(11) 0.0193(9) -0.0030(10) -0.0049(10)
N1 0.0464(14) 0.0460(14) 0.0456(14) 0.0145(11) 0.0019(11) 0.0013(11)
N2 0.0431(13) 0.0445(14) 0.0403(12) 0.0189(10) 0.0016(10) -0.0012(11)
C6 0.0443(16) 0.0440(16) 0.0485(16) 0.0213(13) 0.0041(12) -0.0006(13)
N4 0.0494(14) 0.0387(13) 0.0515(14) 0.0203(11) 0.0000(11) -0.0021(11)
C1 0.0544(19) 0.0434(18) 0.059(2) 0.0113(15) 0.0008(15) -0.0043(15)
C2 0.062(2) 0.056(2) 0.064(2) 0.0095(18) 0.0039(17) -0.0061(18)
C3 0.067(2) 0.075(3) 0.0470(19) 0.0081(18) -0.0072(17) -0.007(2)
C4 0.065(2) 0.072(2) 0.0520(19) 0.0227(17) 0.0006(16) 0.0015(19)
C5 0.0448(16) 0.0511(18) 0.0463(16) 0.0169(13) 0.0058(13) 0.0020(13)
N3 0.0625(17) 0.0484(15) 0.0446(14) 0.0219(12) 0.0009(12) -0.0018(13)
C7 0.0415(14) 0.0409(15) 0.0474(16) 0.0182(12) 0.0063(12) 0.0048(12)
C8 0.0467(16) 0.0352(15) 0.0554(17) 0.0156(13) 0.0080(13) 0.0046(12)
C9 0.0424(16) 0.0439(17) 0.0561(18) 0.0104(14) 0.0048(13) 0.0037(13)
C10 0.0496(18) 0.0498(19) 0.0478(17) 0.0089(14) 0.0011(14) 0.0004(14)
C11 0.0573(19) 0.057(2) 0.0458(17) 0.0212(15) 0.0029(14) 0.0050(16)
C12 0.0432(15) 0.0395(15) 0.0480(16) 0.0153(12) 0.0048(12) 0.0016(12)
C13 0.0488(17) 0.0499(17) 0.0609(19) 0.0269(15) 0.0008(14) -0.0049(14)
C14 0.0504(17) 0.0415(16) 0.0597(18) 0.0234(14) -0.0019(14) -0.0018(13)
Cl2 0.0810(13) 0.0534(7) 0.0665(6) 0.0286(5) -0.0062(7) -0.0041(7)
O11 0.190(7) 0.067(3) 0.190(8) 0.034(4) 0.024(6) -0.006(4)
O12 0.134(5) 0.200(7) 0.126(5) 0.066(5) 0.003(4) 0.086(5)
O13 0.169(6) 0.137(5) 0.158(6) 0.065(4) 0.058(5) -0.024(5)
O14 0.122(4) 0.161(7) 0.079(4) 0.030(4) -0.007(3) 0.042(4)
Cl2A 0.0810(13) 0.0534(7) 0.0665(6) 0.0286(5) -0.0062(7) -0.0041(7)
O11A 0.190(7) 0.067(3) 0.190(8) 0.034(4) 0.024(6) -0.006(4)
O12A 0.134(5) 0.200(7) 0.126(5) 0.066(5) 0.003(4) 0.086(5)
O13A 0.169(6) 0.137(5) 0.158(6) 0.065(4) 0.058(5) -0.024(5)
O14A 0.122(4) 0.161(7) 0.079(4) 0.030(4) -0.007(3) 0.042(4)
O1W 0.175(5) 0.108(3) 0.106(3) 0.057(2) 0.022(3) 0.014(3)
O2W 0.305(11) 0.390(13) 0.294(11) 0.094(10) 0.116(9) 0.147(10)

loop_
_atom_type_symbol
_atom_type_description
_atom_type_scat_dispersion_real
_atom_type_scat_dispersion_imag
_atom_type_scat_source
C C 0.0181 0.0091 'International Tables Vol C Tables 4.2.6.8 and 6.1.1.4'
H H 0.0000 0.0000 'International Tables Vol C Tables 4.2.6.8 and 6.1.1.4'
N N 0.0311 0.0180 'International Tables Vol C Tables 4.2.6.8 and 6.1.1.4'
O O 0.0492 0.0322 'International Tables Vol C Tables 4.2.6.8 and 6.1.1.4'
Cl Cl 0.3639 0.7018 'International Tables Vol C Tables 4.2.6.8 and 6.1.1.4'
Cu Cu -1.9646 0.5888 'International Tables Vol C Tables 4.2.6.8 and 6.1.1.4'

loop_
_geom_angle_atom_site_label_1
_geom_angle_atom_site_label_2
_geom_angle_atom_site_label_3
_geom_angle
_geom_angle_site_symmetry_1
_geom_angle_site_symmetry_3
O1 Cu1 N2 92.67(10) . .
O1 Cu1 N1 174.58(11) . .
N2 Cu1 N1 82.00(11) . .
O1 Cu1 N4 85.79(11) . .
N2 Cu1 N4 176.90(11) . .
N1 Cu1 N4 99.59(12) . .
C12 O1 Cu1 128.3(2) . .
C5 N1 C1 118.3(3) . .
C5 N1 Cu1 111.8(2) . .
C1 N1 Cu1 129.8(3) . .
C6 N2 N3 119.1(3) . .
C6 N2 Cu1 128.0(2) . .
N3 N2 Cu1 112.9(2) . .
N2 C6 C7 123.3(3) . .
N2 C6 H3 118.4 . .
C7 C6 H3 118.4 . .
C13 N4 C14 116.8(3) . .
C13 N4 Cu1 117.8(2) . .
C14 N4 Cu1 125.2(2) . .
N1 C1 C2 122.4(4) . .
N1 C1 H1 118.8 . .
C2 C1 H1 118.8 . .
C1 C2 C3 118.9(4) . .
C1 C2 H2 120.6 . .
C3 C2 H2 120.6 . .
C4 C3 C2 120.7(4) . .
C4 C3 H3A 119.6 . .
C2 C3 H3A 119.6 . .
C3 C4 C5 117.8(4) . .
C3 C4 H4 121.1 . .
C5 C4 H4 121.1 . .
N1 C5 N3 116.8(3) . .
N1 C5 C4 121.8(3) . .
N3 C5 C4 121.4(3) . .
C5 N3 N2 116.4(3) . .
C5 N3 H6 121.8 . .
N2 N3 H6 121.8 . .
C8 C7 C12 119.6(3) . .
C8 C7 C6 117.4(3) . .
C12 C7 C6 123.0(3) . .
C9 C8 C7 120.7(3) . .
C9 C8 H8 119.6 . .
C7 C8 H8 119.6 . .
C8 C9 C10 120.5(3) . .
C8 C9 Cl1 119.4(3) . .
C10 C9 Cl1 120.0(3) . .
C11 C10 C9 119.9(3) . .
C11 C10 H10 120.0 . .
C9 C10 H10 120.0 . .
C10 C11 C12 121.8(3) . .
C10 C11 H11 119.1 . .
C12 C11 H11 119.1 . .
O1 C12 C11 117.7(3) . .
O1 C12 C7 124.7(3) . .
C11 C12 C7 117.5(3) . .
N4 C13 C14 121.6(3) . 2_557
N4 C13 H13 119.2 . .
C14 C13 H13 119.2 2_557 .
N4 C14 C13 121.6(3) . 2_557
N4 C14 H14 119.2 . .
C13 C14 H14 119.2 2_557 .
O12 Cl2 O13 107.1(5) . .
O12 Cl2 O11 115.7(6) . .
O13 Cl2 O11 107.9(5) . .
O12 Cl2 O14 108.9(4) . .
O13 Cl2 O14 106.6(5) . .
O11 Cl2 O14 110.2(5) . .
O14A Cl2A O12A 111.2(11) . .
O14A Cl2A O13A 110.9(11) . .
O12A Cl2A O13A 107.8(10) . .
O14A Cl2A O11A 111.4(11) . .
O12A Cl2A O11A 108.2(10) . .
O13A Cl2A O11A 107.2(10) . .
H1W1 O1W H1W2 103(3) . .
H2W1 O2W H2W2 103(3) . .

loop_
_geom_bond_atom_site_label_1
_geom_bond_atom_site_label_2
_geom_bond_distance
_geom_bond_site_symmetry_2
Cu1 O1 1.874(2) .
Cu1 N2 1.937(3) .
Cu1 N1 1.981(3) .
Cu1 N4 2.014(3) .
Cl1 C9 1.755(3) .
O1 C12 1.305(4) .
N1 C5 1.350(5) .
N1 C1 1.355(5) .
N2 C6 1.298(4) .
N2 N3 1.365(4) .
C6 C7 1.431(4) .
C6 H3 0.9300 .
N4 C13 1.334(4) .
N4 C14 1.336(4) .
C1 C2 1.364(5) .
C1 H1 0.9300 .
C2 C3 1.373(7) .
C2 H2 0.9300 .
C3 C4 1.371(6) .
C3 H3A 0.9300 .
C4 C5 1.401(5) .
C4 H4 0.9300 .
C5 N3 1.355(4) .
N3 H6 0.8600 .
C7 C8 1.396(4) .
C7 C12 1.423(5) .
C8 C9 1.374(5) .
C8 H8 0.9300 .
C9 C10 1.391(5) .
C10 C11 1.363(5) .
C10 H10 0.9300 .
C11 C12 1.415(5) .
C11 H11 0.9300 .
C13 C14 1.377(5) 2_557
C13 H13 0.9300 .
C14 C13 1.377(5) 2_557
C14 H14 0.9300 .
Cl2 O12 1.393(6) .
Cl2 O13 1.396(7) .
Cl2 O11 1.409(6) .
Cl2 O14 1.422(6) .
Cl2A O14A 1.368(12) .
Cl2A O12A 1.396(13) .
Cl2A O13A 1.405(12) .
Cl2A O11A 1.415(13) .
O1W H1W1 0.85(2) .
O1W H1W2 0.830(19) .
O2W H2W1 0.83(2) .
O2W H2W2 0.83(2) .

loop_
_geom_hbond_atom_site_label_D
_geom_hbond_atom_site_label_H
_geom_hbond_atom_site_label_A
_geom_hbond_distance_DH
_geom_hbond_distance_HA
_geom_hbond_distance_DA
_geom_hbond_angle_DHA
_geom_hbond_site_symmetry_A
C1 H1 O12 0.93 2.55 3.136(7) 121.5 1_545
C4 H4 O11A 0.93 2.53 3.388(19) 153.4 2_566
N3 H6 O1W 0.86 2.07 2.901(6) 161.3 .
C8 H8 O14 0.93 2.56 3.480(9) 169.8 .
C8 H8 O14A 0.93 2.41 3.296(19) 159.7 .
C13 H13 O14 0.93 2.38 3.182(8) 143.8 2_667
C13 H13 O14A 0.93 2.49 3.289(17) 144.7 2_667
C14 H14 Cl1 0.93 2.93 3.812(4) 159.9 2_567
O1W H1W1 O1W 0.85(2) 2.29(7) 2.793(10) 118(6) 2_566

loop_
_geom_torsion_atom_site_label_1
_geom_torsion_atom_site_label_2
_geom_torsion_atom_site_label_3
_geom_torsion_atom_site_label_4
_geom_torsion
_geom_torsion_site_symmetry_4
N2 Cu1 O1 C12 -1.6(3) .
N4 Cu1 O1 C12 -178.9(3) .
N3 N2 C6 C7 -178.8(3) .
Cu1 N2 C6 C7 1.4(5) .
C5 N1 C1 C2 -2.0(5) .
Cu1 N1 C1 C2 175.8(3) .
N1 C1 C2 C3 -0.2(6) .
C1 C2 C3 C4 1.5(7) .
C2 C3 C4 C5 -0.7(6) .
C1 N1 C5 N3 -177.3(3) .
Cu1 N1 C5 N3 4.6(4) .
C1 N1 C5 C4 2.9(5) .
Cu1 N1 C5 C4 -175.2(3) .
C3 C4 C5 N1 -1.6(6) .
C3 C4 C5 N3 178.6(4) .
N1 C5 N3 N2 -3.9(5) .
C4 C5 N3 N2 175.9(3) .
C6 N2 N3 C5 -178.6(3) .
Cu1 N2 N3 C5 1.2(4) .
N2 C6 C7 C8 177.5(3) .
N2 C6 C7 C12 -1.2(5) .
C12 C7 C8 C9 0.3(5) .
C6 C7 C8 C9 -178.4(3) .
C7 C8 C9 C10 -0.5(5) .
C7 C8 C9 Cl1 176.6(2) .
C8 C9 C10 C11 0.1(5) .
Cl1 C9 C10 C11 -176.9(3) .
C9 C10 C11 C12 0.4(5) .
Cu1 O1 C12 C11 -177.4(2) .
Cu1 O1 C12 C7 2.1(5) .
C10 C11 C12 O1 179.0(3) .
C10 C11 C12 C7 -0.6(5) .
C8 C7 C12 O1 -179.3(3) .
C6 C7 C12 O1 -0.6(5) .
C8 C7 C12 C11 0.2(5) .
C6 C7 C12 C11 178.9(3) .
C14 N4 C13 C14 0.6(6) 2_557
Cu1 N4 C13 C14 174.9(3) 2_557
C13 N4 C14 C13 -0.6(6) 2_557
Cu1 N4 C14 C13 -174.4(3) 2_557
